data_4510823
loop_
_publ_author_name
'Sl\'adkov\'a, Veronika'
'Cibulkov\'a, Jana'
'Eigner, V\'aclav'
'\<Sturc, Anton\'in'
'Kratochv\'il, Bohumil'
'Rohl\'i\<cek, Jan'

_publ_section_title
;
 Application and Comparison of Cocrystallization Techniques on Trospium
 Chloride Cocrystals
;
_journal_issue 6
_journal_name_full 'Crystal Growth &amp; Design'
_journal_page_first 2931
_journal_paper_doi 10.1021/cg500226z
_journal_volume 14
_journal_year 2014
_chemical_formula_moiety 'C25 H30 N O3, C5 H8 O4, Cl'
_chemical_formula_sum 'C30 H38 Cl N O7'
_chemical_formula_weight 560.1
_space_group_IT_number 14
_symmetry_cell_setting monoclinic
_symmetry_Int_Tables_number 14
_symmetry_space_group_name_Hall '-P 2ybc'
_symmetry_space_group_name_H-M 'P 1 21/c 1'
_cell_angle_alpha 90
_cell_angle_beta 95.0570(17)
_cell_angle_gamma 90
_cell_formula_units_Z 4
_cell_length_a 25.4311(5)
_cell_length_b 6.66631(12)
_cell_length_c 16.7131(3)
_cell_measurement_temperature 293
_cell_volume 2822.37(9)
_diffrn_ambient_temperature 293
_diffrn_detector PIXCel3D
_diffrn_measurement_device_type 'PANalytical Empyrean'
_diffrn_radiation_probe x-ray
_diffrn_radiation_type CuK\a
_diffrn_radiation_wavelength 1.5418
_exptl_absorpt_coefficient_mu 1.596
_exptl_crystal_density_diffrn 1.3177
_exptl_crystal_F_000 280
_pd_char_colour white
_pd_meas_2theta_range_inc 0.013
_pd_meas_2theta_range_max 79.992
_pd_meas_2theta_range_min 4.007
_pd_meas_number_of_points 5788
_pd_prep_temperature 298
_pd_proc_2theta_range_inc 0.013
_pd_proc_2theta_range_max 79.992
_pd_proc_2theta_range_min 4.007
_pd_proc_ls_background_function '30 Legendre polynoms'
_pd_proc_ls_pref_orient_corr none
_pd_proc_ls_profile_function Pseudo-Voigt
_pd_proc_ls_prof_R_factor 0.0153
_pd_proc_ls_prof_wR_expected 0.0130
_pd_proc_ls_prof_wR_factor 0.0203
_refine_diff_density_max 0.32
_refine_diff_density_min -0.49
_refine_ls_goodness_of_fit_all 1.56
_refine_ls_hydrogen_treatment constr
_refine_ls_number_constraints 995
_refine_ls_number_parameters 161
_refine_ls_number_restraints 99
_refine_ls_R_factor_all 0.1127
_refine_ls_R_factor_gt 0.0854
_refine_ls_shift/su_max 0.0425
_refine_ls_shift/su_mean 0.0081
_refine_ls_weighting_scheme sigma
_refine_ls_wR_factor_all 0.0792
_refine_ls_wR_factor_gt 0.0741
_cod_data_source_file cg500226z_si_001.cif
_cod_data_source_block TCl_GLU
_cod_depositor_comments 'Adding full bibliography for 4510821--4510824.cif.'
_cod_original_cell_volume 2822.38(9)
_cod_original_sg_symbol_Hall '-P 2ycb'
_cod_original_formula_sum 'C30 H38 Cl1 N1 O7'
_cod_database_code 4510823
_publcif_info_exptl_table_max_cols 4
_publcif_info_exptl_table_use_headnotes n

loop_
_symmetry_equiv_pos_site_id
_symmetry_equiv_pos_as_xyz
1 x,y,z
2 -x,y+1/2,-z+1/2
3 -x,-y,-z
4 x,-y+1/2,z+1/2

loop_
_atom_site_label
_atom_site_type_symbol
_atom_site_fract_x
_atom_site_fract_y
_atom_site_fract_z
_atom_site_adp_type
_atom_site_U_iso_or_equiv
_atom_site_site_symmetry_multiplicity
_atom_site_occupancy
_atom_site_calc_flag
O1 O 0.2177(3) 0.1412(6) 0.3497(3) Uiso 0.034(3) 4 1 d
O2 O 0.1920(3) 0.3312(6) 0.2423(3) Uiso 0.034(3) 4 1 d
O3 O 0.17606(3) -0.17640(10) 0.29275(4) Uiso 0.034(3) 4 1 d
N1 N 0.30126(15) 0.2589(8) 0.5466(2) Uiso 0.034(3) 4 1 d
C1 C 0.18806(14) 0.1821(2) 0.28138(15) Uiso 0.034(3) 4 1 d
C2 C 0.15168(9) 0.00318(16) 0.26017(11) Uiso 0.034(3) 4 1 d
C3 C 0.10033(8) 0.0382(3) 0.30137(18) Uiso 0.034(3) 4 1 d
C4 C 0.0795(3) 0.2261(5) 0.3117(8) Uiso 0.034(3) 4 1 d
C5 C 0.0303(3) 0.2488(8) 0.3409(9) Uiso 0.034(3) 4 1 d
C6 C 0.0031(4) 0.0833(11) 0.3624(13) Uiso 0.034(3) 4 1 d
C7 C 0.0238(5) -0.1056(10) 0.3543(16) Uiso 0.034(3) 4 1 d
C8 C 0.0726(3) -0.1301(5) 0.3241(9) Uiso 0.034(3) 4 1 d
C9 C 0.13581(14) -0.0219(3) 0.16990(12) Uiso 0.034(3) 4 1 d
C10 C 0.1403(6) -0.2004(7) 0.1295(2) Uiso 0.034(3) 4 1 d
C11 C 0.1234(7) -0.2145(10) 0.0479(3) Uiso 0.034(3) 4 1 d
C12 C 0.1010(10) -0.0526(15) 0.0068(4) Uiso 0.034(3) 4 1 d
C13 C 0.0954(7) 0.1234(11) 0.0469(3) Uiso 0.034(3) 4 1 d
C14 C 0.1123(6) 0.1397(9) 0.1286(3) Uiso 0.034(3) 4 1 d
C15 C 0.2588(3) 0.2851(7) 0.3768(3) Uiso 0.034(3) 4 1 d
C19 C 0.2374(4) 0.4070(8) 0.4436(6) Uiso 0.034(3) 4 1 d
C18 C 0.24287(18) 0.3018(17) 0.5247(4) Uiso 0.034(3) 4 1 d
C20 C 0.2188(2) 0.092(2) 0.5240(3) Uiso 0.034(3) 4 1 d
C21 C 0.2624(4) -0.0514(10) 0.4998(5) Uiso 0.034(3) 4 1 d
C17 C 0.3095(2) 0.0859(6) 0.4886(3) Uiso 0.034(3) 4 1 d
C16 C 0.3094(2) 0.1720(14) 0.4044(2) Uiso 0.034(3) 4 1 d
C22 C 0.3369(3) 0.4391(7) 0.5442(4) Uiso 0.034(3) 4 1 d
C23 C 0.3884(3) 0.3704(13) 0.5877(3) Uiso 0.034(3) 4 1 d
C24 C 0.3719(2) 0.2196(12) 0.6509(3) Uiso 0.034(3) 4 1 d
C25 C 0.3129(2) 0.1927(17) 0.6333(2) Uiso 0.034(3) 4 1 d
Cl1 Cl 0.2832(4) 0.8001(12) 0.2089(6) Uiso 0.055(6) 4 1 d
H1c4 H 0.099131 0.342769 0.298675 Uiso 0.0404 4 1 d
H1c5 H 0.015457 0.380223 0.345969 Uiso 0.0404 4 1 d
H1c6 H -0.03067 0.098957 0.383311 Uiso 0.0404 4 1 d
H1c7 H 0.004433 -0.220966 0.369661 Uiso 0.0404 4 1 d
H1c10 H 0.155073 -0.315644 0.157617 Uiso 0.0404 4 1 d
H1c11 H 0.127483 -0.338824 0.020196 Uiso 0.0404 4 1 d
H1c12 H 0.08954 -0.063308 -0.049352 Uiso 0.0404 4 1 d
H1c13 H 0.079801 0.23718 0.018775 Uiso 0.0404 4 1 d
H1c14 H 0.107454 0.263662 0.156244 Uiso 0.0404 4 1 d
H1c15 H 0.267513 0.374119 0.334816 Uiso 0.0404 4 1 d
H1c19 H 0.200905 0.438312 0.429295 Uiso 0.0404 4 1 d
H2c19 H 0.255046 0.534272 0.448026 Uiso 0.0404 4 1 d
H1c18 H 0.225845 0.388861 0.560222 Uiso 0.0404 4 1 d
H1c20 H 0.189071 0.086672 0.484432 Uiso 0.0404 4 1 d
H2c20 H 0.209761 0.059181 0.577018 Uiso 0.0404 4 1 d
H1c21 H 0.251097 -0.114505 0.449564 Uiso 0.0404 4 1 d
H2c21 H 0.27162 -0.14367 0.542843 Uiso 0.0404 4 1 d
H1c17 H 0.342115 0.013804 0.497888 Uiso 0.0404 4 1 d
H1c16 H 0.31482 0.065855 0.367222 Uiso 0.0404 4 1 d
H2c16 H 0.339152 0.259546 0.401939 Uiso 0.0404 4 1 d
H1c22 H 0.322664 0.547578 0.573397 Uiso 0.0404 4 1 d
H2c22 H 0.342212 0.470162 0.489465 Uiso 0.0404 4 1 d
H1c23 H 0.409083 0.302735 0.550598 Uiso 0.0404 4 1 d
H2c23 H 0.405916 0.482701 0.614298 Uiso 0.0404 4 1 d
H1c24 H 0.389353 0.093743 0.644229 Uiso 0.0404 4 1 d
H2c24 H 0.379233 0.275595 0.703667 Uiso 0.0404 4 1 d
H1c25 H 0.3041 0.053478 0.638072 Uiso 0.0404 4 1 d
H2c25 H 0.29476 0.278956 0.667665 Uiso 0.0404 4 1 d
O4 O 0.45028(15) -0.1535(5) 0.61292(17) Uiso 0.065(4) 4 1 d
O5 O 0.498605(18) -0.26153(13) 0.51721(5) Uiso 0.065(4) 4 1 d
O6 O 0.57335(6) 0.3704(5) 0.5842(3) Uiso 0.065(4) 4 1 d
O7 O 0.65107(4) 0.39098(11) 0.65557(5) Uiso 0.065(4) 4 1 d
C26 C 0.49243(11) -0.1606(3) 0.58285(8) Uiso 0.065(4) 4 1 d
C27 C 0.54145(14) -0.0643(9) 0.6204(3) Uiso 0.065(4) 4 1 d
C28 C 0.5349(3) 0.0777(11) 0.6899(4) Uiso 0.065(4) 4 1 d
C29 C 0.5850(2) 0.1980(8) 0.7096(3) Uiso 0.065(4) 4 1 d
C30 C 0.60208(7) 0.3299(3) 0.6446(2) Uiso 0.065(4) 4 1 d
H1c27 H 0.55909 0.00411 0.579825 Uiso 0.0781 4 1 d
H2c27 H 0.566781 -0.166042 0.637136 Uiso 0.0781 4 1 d
H1c28 H 0.527003 0.001931 0.736165 Uiso 0.0781 4 1 d
H2c28 H 0.50603 0.167508 0.675686 Uiso 0.0781 4 1 d
H1c29 H 0.5817 0.276482 0.757072 Uiso 0.0781 4 1 d
H2c29 H 0.613341 0.108957 0.727488 Uiso 0.0781 4 1 d
H1c8 H 0.087065 -0.261892 0.318853 Uiso 0.0404 4 1 d
H1o3 H 0.203414 -0.197388 0.271556 Uiso 0.0404 4 1 d
H1o5 H 0.470645 -0.31542 0.501246 Uiso 0.0781 4 1 d
H1o7 H 0.66435 0.350317 0.69905 Uiso 0.0781 4 1 d

loop_
_atom_type_symbol
_atom_type_scat_dispersion_real
_atom_type_scat_dispersion_imag
_atom_type_scat_source
C 0.0181 0.0091 'International Tables Vol C tables 4.2.6.8 and 6.1.1.1'
H 0.0000 0.0000 'International Tables Vol C tables 4.2.6.8 and 6.1.1.1'
Cl 0.3639 0.7018 'International Tables Vol C tables 4.2.6.8 and 6.1.1.1'
N 0.0311 0.0180 'International Tables Vol C tables 4.2.6.8 and 6.1.1.1'
O 0.0492 0.0322 'International Tables Vol C tables 4.2.6.8 and 6.1.1.1'

loop_
_geom_angle_atom_site_label_1
_geom_angle_atom_site_label_2
_geom_angle_atom_site_label_3
_geom_angle
C1 O1 C15 117.6(4)
C2 O3 H1o3 109.47
C18 N1 C17 100.0(5)
C18 N1 C22 114.7(6)
C18 N1 C25 112.9(4)
C17 N1 C22 117.9(4)
C17 N1 C25 111.0(5)
C22 N1 C25 100.9(5)
O1 C1 O2 124.4(4)
O1 C1 C2 108.7(2)
O2 C1 C2 126.7(3)
O3 C2 C1 109.29(17)
O3 C2 C3 108.11(15)
O3 C2 C9 110.47(12)
C1 C2 C3 107.20(17)
C1 C2 C9 114.40(17)
C3 C2 C9 107.1(2)
C2 C3 C4 122.9(4)
C2 C3 C8 117.8(4)
C4 C3 C8 119.2(5)
C3 C4 C5 120.8(5)
C3 C4 H1c4 119.62
C5 C4 H1c4 119.62
C4 C5 C6 119.7(7)
C4 C5 H1c5 120.13
C6 C5 H1c5 120.13
C5 C6 C7 120.4(13)
C5 C6 H1c6 119.8
C7 C6 H1c6 119.8
C6 C7 C8 120.3(10)
C6 C7 H1c7 119.84
C8 C7 H1c7 119.84
C3 C8 C7 119.6(5)
C3 C8 H1c8 120.21
C7 C8 H1c8 120.21
C2 C9 C10 123.3(3)
C2 C9 C14 118.0(3)
C10 C9 C14 118.5(4)
C9 C10 C11 120.3(6)
C9 C10 H1c10 119.83
C11 C10 H1c10 119.83
C10 C11 C12 120.9(6)
C10 C11 H1c11 119.54
C12 C11 H1c11 119.54
C11 C12 C13 119.0(7)
C11 C12 H1c12 120.51
C13 C12 H1c12 120.51
C12 C13 C14 120.7(9)
C12 C13 H1c13 119.66
C14 C13 H1c13 119.65
C9 C14 C13 120.5(6)
C9 C14 H1c14 119.75
C13 C14 H1c14 119.76
O1 C15 C19 106.6(6)
O1 C15 C16 109.3(5)
O1 C15 H1c15 112.67
C19 C15 C16 112.8(5)
C19 C15 H1c15 109.11
C16 C15 H1c15 106.42
C15 C19 C18 113.4(6)
C15 C19 H1c19 109.47
C15 C19 H2c19 109.47
C18 C19 H1c19 109.47
C18 C19 H2c19 109.47
H1c19 C19 H2c19 105.22
N1 C18 C19 108.2(5)
N1 C18 C20 102.3(7)
N1 C18 H1c18 116.58
C19 C18 C20 114.2(6)
C19 C18 H1c18 105.15
C20 C18 H1c18 110.79
C18 C20 C21 105.8(6)
C18 C20 H1c20 109.47
C18 C20 H2c20 109.47
C21 C20 H1c20 109.47
C21 C20 H2c20 109.47
H1c20 C20 H2c20 112.93
C20 C21 C17 104.4(6)
C20 C21 H1c21 109.47
C20 C21 H2c21 109.47
C17 C21 H1c21 109.47
C17 C21 H2c21 109.47
H1c21 C21 H2c21 114.15
N1 C17 C21 102.8(5)
N1 C17 C16 108.2(4)
N1 C17 H1c17 116.01
C21 C17 C16 113.7(5)
C21 C17 H1c17 110.8
C16 C17 H1c17 105.61
C15 C16 C17 113.5(4)
C15 C16 H1c16 109.47
C15 C16 H2c16 109.47
C17 C16 H1c16 109.47
C17 C16 H2c16 109.47
H1c16 C16 H2c16 105.1
N1 C22 C23 104.1(5)
N1 C22 H1c22 109.47
N1 C22 H2c22 109.47
C23 C22 H1c22 109.47
C23 C22 H2c22 109.47
H1c22 C22 H2c22 114.38
C22 C23 C24 104.5(5)
C22 C23 H1c23 109.47
C22 C23 H2c23 109.47
C24 C23 H1c23 109.47
C24 C23 H2c23 109.47
H1c23 C23 H2c23 114.05
C23 C24 C25 105.5(5)
C23 C24 H1c24 109.47
C23 C24 H2c24 109.47
C25 C24 H1c24 109.47
C25 C24 H2c24 109.47
H1c24 C24 H2c24 113.15
N1 C25 C24 105.0(4)
N1 C25 H1c25 109.47
N1 C25 H2c25 109.47
C24 C25 H1c25 109.47
C24 C25 H2c25 109.47
H1c25 C25 H2c25 113.6
C26 O5 H1o5 109.47
C30 O7 H1o7 109.47
O4 C26 O5 122.6(2)
O4 C26 C27 122.7(3)
O5 C26 C27 114.6(3)
C26 C27 C28 116.5(4)
C26 C27 H1c27 109.47
C26 C27 H2c27 109.47
C28 C27 H1c27 109.47
C28 C27 H2c27 109.47
H1c27 C27 H2c27 101.46
C27 C28 C29 110.4(5)
C27 C28 H1c28 109.47
C27 C28 H2c28 109.47
C29 C28 H1c28 109.47
C29 C28 H2c28 109.47
H1c28 C28 H2c28 108.55
C28 C29 C30 116.4(4)
C28 C29 H1c29 109.47
C28 C29 H2c29 109.47
C30 C29 H1c29 109.47
C30 C29 H2c29 109.47
H1c29 C29 H2c29 101.46
O6 C30 O7 122.6(3)
O6 C30 C29 122.7(3)
O7 C30 C29 114.6(3)

loop_
_geom_bond_atom_site_label_1
_geom_bond_atom_site_label_2
_geom_bond_distance
O1 C1 1.339(6)
O1 C15 1.461(8)
O2 C1 1.198(5)
O3 C2 1.4334(16)
O3 H1o3 0.82
N1 C18 1.525(6)
N1 C17 1.533(7)
N1 C22 1.507(8)
N1 C25 1.517(6)
C1 C2 1.532(3)
C2 C3 1.547(3)
C2 C9 1.536(3)
C3 C4 1.377(5)
C3 C8 1.396(7)
C4 C5 1.391(14)
C4 H1c4 0.96
C5 C6 1.367(13)
C5 H1c5 0.96
C6 C7 1.376(12)
C6 H1c6 0.96
C7 C8 1.390(19)
C7 H1c7 0.96
C8 H1c8 0.96
C9 C10 1.378(5)
C9 C14 1.387(8)
C10 C11 1.396(7)
C10 H1c10 0.96
C11 C12 1.376(15)
C11 H1c11 0.96
C12 C13 1.366(12)
C12 H1c12 0.96
C13 C14 1.398(8)
C13 H1c13 0.96
C14 H1c14 0.96
C15 C19 1.520(10)
C15 C16 1.528(9)
C15 H1c15 0.96
C19 C18 1.521(12)
C19 H1c19 0.96
C19 H2c19 0.96
C18 C20 1.524(17)
C18 H1c18 0.96
C20 C21 1.548(14)
C20 H1c20 0.96
C20 H2c20 0.96
C21 C17 1.530(10)
C21 H1c21 0.96
C21 H2c21 0.96
C17 C16 1.519(7)
C17 H1c17 0.96
C16 H1c16 0.96
C16 H2c16 0.96
C22 C23 1.512(10)
C22 H1c22 0.96
C22 H2c22 0.96
C23 C24 1.543(10)
C23 H1c23 0.96
C23 H2c23 0.96
C24 C25 1.514(8)
C24 H1c24 0.96
C24 H2c24 0.96
C25 H1c25 0.96
C25 H2c25 0.96
O4 C26 1.224(5)
O5 C26 1.3082(17)
O5 H1o5 0.82
O6 C30 1.224(5)
O7 C30 1.308(2)
O7 H1o7 0.82
C26 C27 1.491(5)
C27 C28 1.519(9)
C27 H1c27 0.96
C27 H2c27 0.96
C28 C29 1.519(9)
C28 H1c28 0.96
C28 H2c28 0.96
C29 C30 1.491(6)
C29 H1c29 0.96
C29 H2c29 0.96

loop_
_geom_hbond_atom_site_label_D
_geom_hbond_atom_site_label_H
_geom_hbond_atom_site_label_A
_geom_hbond_site_symmetry_A
_geom_hbond_distance_DH
_geom_hbond_distance_HA
_geom_hbond_distance_DA
_geom_hbond_angle_DHA
C10 H1c10 O3 . 0.96 2.46 2.803(5) 101.03
C15 H1c15 O2 . 0.96 2.37 2.711(8) 100.07
C20 H1c20 O1 . 0.96 2.45 2.929(7) 110.37
C21 H1c21 O1 . 0.96 2.48 2.955(9) 110.20
C24 H1c24 O4 . 0.96 2.35 3.284(8) 163.37
C27 H1c27 O6 . 0.96 2.47 3.083(7) 121.71
C29 H1c29 O4 2_656 0.96 2.43 3.325(6) 154.66
C8 H1c8 O3 . 0.96 2.41 2.746(9) 100.05
O3 H1o3 Cl1 1_545 0.82 2.36 3.176(10) 170.57
O5 H1o5 O6 3_656 0.82 1.77 2.490(4) 145.10
O7 H1o7 Cl1 3_666 0.82 2.19 2.980(9) 162.24

loop_
_restr_distance_atom_site_label_1
_restr_distance_atom_site_label_2
_restr_distance_target
_restr_distance_target_weight_param
C1 O1 1.34 0.001
C15 O1 1.461 0.001
O2 C1 1.198 0.001
C2 C1 1.532 0.001
C16 C15 1.528 0.001
C19 C15 1.52 0.001
O3 C2 1.433 0.001
C9 C2 1.536 0.001
C3 C2 1.547 0.001
C17 C16 1.519 0.001
C18 C19 1.521 0.001
C10 C9 1.378 0.001
C14 C9 1.387 0.001
C4 C3 1.377 0.001
C8 C3 1.396 0.001
N1 C17 1.533 0.001
C21 C17 1.53 0.001
N1 C18 1.525 0.001
C20 C18 1.524 0.001
C11 C10 1.396 0.001
C13 C14 1.398 0.001
C5 C4 1.391 0.001
C7 C8 1.39 0.001
C22 N1 1.507 0.001
C25 N1 1.517 0.001
C20 C21 1.548 0.001
C12 C11 1.375 0.001
C12 C13 1.365 0.001
C6 C5 1.367 0.001
C6 C7 1.376 0.001
C23 C22 1.512 0.001
C24 C25 1.514 0.001
C24 C23 1.543 0.001
O5 C26 1.308 0.001
O7 C30 1.308 0.001
O4 C26 1.224 0.001
O6 C30 1.224 0.001
C26 C27 1.491 0.001
C30 C29 1.491 0.001
C27 C28 1.519 0.001
C29 C28 1.519 0.001

loop_
_publcif_info_tables.block_id
_publcif_info_tables.reference_item
{5b332a7d-e417-4717-b1fe-e5605d0d98fc} '_publcif_info_datablock.publ_exptl'

loop_
_publcif_info_datablock.id
_publcif_info_datablock.publ_exptl
_publcif_info_datablock.publ_geom
_publcif_info_datablock.structure
{5b332a7d-e417-4717-b1fe-e5605d0d98fc} ? ? ?
{d3d78d5c-a0fa-4c26-a555-2d559a7c88ce} y y y
